data_7038276
loop_
_publ_author_name
'de Campos, Nath\'alia R'
'Ribeiro, Marcos A.'
'Oliveira, Willian X. C.'
'Reis, Daniella O.'
'Stumpf, Humberto O.'
'Doriguetto, Ant\^onio C'
'Machado, Fl\'avia C'
'Pinheiro, Carlos B.'
'Lloret, Francesc'
'Julve, Miguel'
'Cano, Joan'
'Marinho, Maria V.'

_publ_section_title
;
 Magneto-structural versatility of copper(ii)-3-phenylpropionate
 coordination polymers with N-donor coligands.
;
_journal_issue 1
_journal_name_full 'Dalton transactions (Cambridge, England : 2003)'
_journal_page_first 172
_journal_page_last 189
_journal_paper_doi 10.1039/c5dt03401a
_journal_volume 45
_journal_year 2015
_chemical_formula_sum 'C46 H44 Cu2 N2 O8 S'
_chemical_formula_weight 911.97
_space_group_crystal_system triclinic
_space_group_IT_number 2
_space_group_name_Hall '-P 1'
_space_group_name_H-M_alt 'P -1'
_symmetry_space_group_name_Hall '-P 1'
_symmetry_space_group_name_H-M 'P -1'
_atom_sites_solution_hydrogens geom
_audit_creation_method SHELXL-2014/7
_audit_update_record
;
2015-10-16 deposited with the CCDC.
2015-11-20 downloaded from the CCDC.
;
_cell_angle_alpha 83.844(3)
_cell_angle_beta 79.762(3)
_cell_angle_gamma 69.662(4)
_cell_formula_units_Z 2
_cell_length_a 9.8067(4)
_cell_length_b 11.9518(5)
_cell_length_c 19.7047(7)
_cell_measurement_reflns_used 5931
_cell_measurement_temperature 270(2)
_cell_measurement_theta_max 31.0292
_cell_measurement_theta_min 1.8157
_cell_volume 2128.49(16)
_computing_cell_refinement
;
CrysAlisPro, Agilent Technologies,
Version 1.171.35.21 (release 20-01-2012 CrysAlis171 .NET)
(compiled Jan 23 2012,18:06:46)
;
_computing_data_collection
;
CrysAlisPro, Agilent Technologies,
Version 1.171.35.21 (release 20-01-2012 CrysAlis171 .NET)
(compiled Jan 23 2012,18:06:46)
;
_computing_data_reduction
;
CrysAlisPro, Agilent Technologies,
Version 1.171.35.21 (release 20-01-2012 CrysAlis171 .NET)
(compiled Jan 23 2012,18:06:46)
;
_computing_molecular_graphics 'SXGraph in WINGX (Farrugia, 1999)'
_computing_publication_material 'publCIF (Westrip, 2010)'
_computing_structure_refinement 'SHELXL-2014/7 (Sheldrick, 2014)'
_computing_structure_solution 'SuperFlip (Palatinus & Chapius, 2007)'
_diffrn_ambient_temperature 270(2)
_diffrn_detector_area_resol_mean 10.4186
_diffrn_measured_fraction_theta_full 1.000
_diffrn_measured_fraction_theta_max 1.000
_diffrn_measurement_device_type 'Xcalibur, Atlas, Gemini ultra'
_diffrn_measurement_method '\w scans'
_diffrn_radiation_type MoK\a
_diffrn_radiation_wavelength 0.71073
_diffrn_reflns_av_R_equivalents 0.0283
_diffrn_reflns_av_unetI/netI 0.0401
_diffrn_reflns_laue_measured_fraction_full 1.000
_diffrn_reflns_laue_measured_fraction_max 1.000
_diffrn_reflns_limit_h_max 12
_diffrn_reflns_limit_h_min -10
_diffrn_reflns_limit_k_max 14
_diffrn_reflns_limit_k_min -14
_diffrn_reflns_limit_l_max 24
_diffrn_reflns_limit_l_min -24
_diffrn_reflns_number 19202
_diffrn_reflns_point_group_measured_fraction_full 1.000
_diffrn_reflns_point_group_measured_fraction_max 1.000
_diffrn_reflns_theta_full 25.242
_diffrn_reflns_theta_max 26.373
_diffrn_reflns_theta_min 2.056
_exptl_absorpt_coefficient_mu 1.104
_exptl_absorpt_correction_T_max 0.859
_exptl_absorpt_correction_T_min 0.611
_exptl_absorpt_correction_type analytical
_exptl_absorpt_process_details
;
'Thu Jun 28 21:25:41 2012'
;
_exptl_crystal_colour green
_exptl_crystal_density_diffrn 1.423
_exptl_crystal_description parallelepiped
_exptl_crystal_F_000 944
_exptl_crystal_preparation 'Magnetic properties'
_exptl_crystal_size_max 0.6302
_exptl_crystal_size_mid 0.2438
_exptl_crystal_size_min 0.1412
_refine_diff_density_max 0.335
_refine_diff_density_min -0.442
_refine_diff_density_rms 0.064
_refine_ls_extinction_method none
_refine_ls_goodness_of_fit_ref 1.023
_refine_ls_hydrogen_treatment constr
_refine_ls_matrix_type full
_refine_ls_number_parameters 582
_refine_ls_number_reflns 8699
_refine_ls_number_restraints 4
_refine_ls_restrained_S_all 1.029
_refine_ls_R_factor_all 0.0536
_refine_ls_R_factor_gt 0.0374
_refine_ls_shift/su_max 0.048
_refine_ls_shift/su_mean 0.003
_refine_ls_structure_factor_coef Fsqd
_refine_ls_weighting_details 'w=1/[\s^2^(Fo^2^)+(0.0422P)^2^+0.7839P] where P=(Fo^2^+2Fc^2^)/3'
_refine_ls_weighting_scheme calc
_refine_ls_wR_factor_gt 0.0883
_refine_ls_wR_factor_ref 0.0977
_reflns_Friedel_coverage 0.000
_reflns_number_gt 6896
_reflns_number_total 8699
_reflns_threshold_expression 'I > 2\s(I)'
_cod_data_source_file c5dt03401a2.cif
_cod_data_source_block shelx
_cod_original_cell_volume 2128.50(16)
_cod_database_code 7038276
_shelx_shelxl_version_number 2014/7
_shelx_space_group_comment
;
The symmetry employed for this shelxl refinement is uniquely defined
by the following loop, which should always be used as a source of
symmetry information in preference to the above space-group names.
They are only intended as comments.
;

loop_
_space_group_symop_operation_xyz
'x, y, z'
'-x, -y, -z'

loop_
_atom_site_label
_atom_site_type_symbol
_atom_site_fract_x
_atom_site_fract_y
_atom_site_fract_z
_atom_site_U_iso_or_equiv
_atom_site_adp_type
_atom_site_occupancy
_atom_site_site_symmetry_order
_atom_site_calc_flag
_atom_site_refinement_flags_posn
_atom_site_refinement_flags_adp
_atom_site_refinement_flags_occupancy
_atom_site_disorder_assembly
_atom_site_disorder_group
Cu1 Cu 0.89417(3) 0.04032(2) 0.05147(2) 0.03559(9) Uani 1 1 d . . . . .
Cu2 Cu 0.90423(3) 0.49178(3) 0.46384(2) 0.04502(10) Uani 1 1 d . . . . .
S1 S 0.42965(7) 0.42306(7) 0.27728(4) 0.0602(2) Uani 1 1 d . . . . .
O3 O 0.9841(2) 0.59437(16) 0.39464(10) 0.0555(5) Uani 1 1 d . . . . .
O2 O 0.76877(18) 0.63608(15) 0.51053(10) 0.0514(5) Uani 1 1 d . . . . .
O6 O 0.9057(2) 0.19307(14) 0.00811(9) 0.0508(5) Uani 1 1 d . . . . .
O8 O 0.9151(2) -0.12567(15) 0.07986(10) 0.0653(6) Uani 1 1 d . . . . .
O4 O 1.06682(19) 0.34880(16) 0.42876(11) 0.0586(5) Uani 1 1 d . . . . .
C18 C 0.9684(4) 1.0021(3) 0.3468(2) 0.0752(9) Uani 1 1 d . . . . .
H18 H 1.0555 1.0035 0.3194 0.090 Uiso 1 1 calc R U . . .
O7 O 1.0590(2) 0.02243(18) 0.10141(10) 0.0607(5) Uani 1 1 d . . . . .
C3 C 0.7566(3) 0.8790(2) 0.61322(18) 0.0625(8) Uani 1 1 d . . . . .
H3A H 0.8179 0.8322 0.6468 0.075 Uiso 1 1 calc R U . . .
H3B H 0.8188 0.9075 0.5767 0.075 Uiso 1 1 calc R U . . .
N2 N 0.7240(2) 0.13418(17) 0.13216(10) 0.0417(5) Uani 1 1 d . . . . .
C13 C 0.9272(3) 0.9019(3) 0.34853(15) 0.0588(7) Uani 1 1 d . . . . .
N1 N 0.7499(2) 0.47040(17) 0.40372(12) 0.0433(5) Uani 1 1 d . . . . .
C14 C 0.7957(4) 0.9037(3) 0.3882(2) 0.0778(10) Uani 1 1 d . . . . .
H14 H 0.7640 0.8384 0.3898 0.093 Uiso 1 1 calc R U . . .
C8 C 0.5094(5) 1.1974(3) 0.6508(2) 0.0939(13) Uani 1 1 d . . . . .
H8 H 0.4946 1.2737 0.6304 0.113 Uiso 1 1 calc R U . . .
C31 C 1.0579(3) 0.3535(2) -0.13860(15) 0.0587(8) Uani 1 1 d . . . . .
H31A H 1.1606 0.3232 -0.1324 0.070 Uiso 1 1 calc R U . . .
H31B H 1.0457 0.3091 -0.1742 0.070 Uiso 1 1 calc R U . . .
C25 C 0.5469(3) 0.3095(2) 0.22223(12) 0.0430(6) Uani 1 1 d . . . . .
C32 C 1.0157(3) 0.4836(2) -0.16083(12) 0.0402(5) Uani 1 1 d . . . . .
C26 C 0.5115(3) 0.3062(2) 0.15772(13) 0.0532(7) Uani 1 1 d . . . . .
H26 H 0.4273 0.3624 0.1437 0.064 Uiso 1 1 calc R U . . .
C5 C 0.5563(4) 0.9738(3) 0.71061(18) 0.0728(9) Uani 1 1 d . . . . .
H5 H 0.5732 0.8983 0.7325 0.087 Uiso 1 1 calc R U . . .
C2 C 0.6946(3) 0.7990(2) 0.58284(17) 0.0547(7) Uani 1 1 d . . . . .
H2A H 0.6265 0.7758 0.6187 0.066 Uiso 1 1 calc R U . . .
H2B H 0.6392 0.8447 0.5470 0.066 Uiso 1 1 calc R U . . .
C24 C 0.6695(3) 0.2207(2) 0.24162(13) 0.0484(6) Uani 1 1 d . . . . .
H24 H 0.6946 0.2185 0.2852 0.058 Uiso 1 1 calc R U . . .
C4 C 0.6395(3) 0.9856(2) 0.64778(17) 0.0566(7) Uani 1 1 d . . . . .
C12 C 1.0206(4) 0.7962(3) 0.30785(17) 0.0732(9) Uani 1 1 d . . . . .
H12A H 1.0674 0.8239 0.2650 0.088 Uiso 1 1 calc R U . . .
H12B H 0.9577 0.7562 0.2961 0.088 Uiso 1 1 calc R U . . .
C33 C 0.9240(3) 0.5307(2) -0.20995(14) 0.0530(7) Uani 1 1 d . . . . .
H33 H 0.8909 0.4802 -0.2303 0.064 Uiso 1 1 calc R U . . .
C35 C 0.9246(4) 0.7243(3) -0.19969(19) 0.0795(11) Uani 1 1 d . . . . .
H35 H 0.8945 0.8051 -0.2132 0.095 Uiso 1 1 calc R U . . .
C37 C 1.0602(3) 0.5621(3) -0.13079(14) 0.0542(7) Uani 1 1 d . . . . .
H37 H 1.1223 0.5335 -0.0976 0.065 Uiso 1 1 calc R U . . .
C21 C 0.7664(3) 0.4890(3) 0.33561(16) 0.0590(8) Uani 1 1 d . . . . .
H21 H 0.8451 0.5127 0.3141 0.071 Uiso 1 1 calc R U . . .
C19 C 0.6356(3) 0.4386(2) 0.43310(14) 0.0473(6) Uani 1 1 d . . . . .
H19 H 0.6223 0.4254 0.4808 0.057 Uiso 1 1 calc R U . . .
C17 C 0.8834(4) 1.1001(3) 0.3849(2) 0.0874(11) Uani 1 1 d . . . . .
H17 H 0.9145 1.1654 0.3841 0.105 Uiso 1 1 calc R U . . .
C36 C 1.0130(4) 0.6828(3) -0.14978(17) 0.0708(10) Uani 1 1 d . . . . .
H36 H 1.0413 0.7353 -0.1286 0.085 Uiso 1 1 calc R U . . .
C20 C 0.5351(3) 0.4238(2) 0.39696(13) 0.0465(6) Uani 1 1 d . . . . .
H20 H 0.4552 0.4029 0.4199 0.056 Uiso 1 1 calc R U . . .
C9 C 0.6169(4) 1.0984(3) 0.6188(2) 0.0770(10) Uani 1 1 d . . . . .
H9 H 0.6736 1.1098 0.5772 0.092 Uiso 1 1 calc R U . . .
C27 C 0.6030(3) 0.2183(2) 0.11463(13) 0.0517(7) Uani 1 1 d . . . . .
H27 H 0.5793 0.2175 0.0711 0.062 Uiso 1 1 calc R U . . .
C7 C 0.4265(4) 1.1813(3) 0.7120(2) 0.0866(11) Uani 1 1 d . . . . .
H7 H 0.3546 1.2467 0.7332 0.104 Uiso 1 1 calc R U . . .
C15 C 0.7105(4) 1.0027(4) 0.4256(2) 0.0965(13) Uani 1 1 d . . . . .
H15 H 0.6224 1.0028 0.4526 0.116 Uiso 1 1 calc R U . . .
C23 C 0.5559(2) 0.4405(2) 0.32641(13) 0.0434(6) Uani 1 1 d . . . . .
C30 C 0.9633(4) 0.3356(2) -0.07173(16) 0.0659(9) Uani 1 1 d . . . . .
H30A H 0.9807 0.3773 -0.0363 0.079 Uiso 1 1 calc R U . . .
H30B H 0.8609 0.3728 -0.0778 0.079 Uiso 1 1 calc R U . . .
C16 C 0.7536(5) 1.0999(3) 0.4234(2) 0.0913(12) Uani 1 1 d . . . . .
H16 H 0.6945 1.1661 0.4483 0.110 Uiso 1 1 calc R U . . .
C6 C 0.4490(4) 1.0703(4) 0.74199(19) 0.0844(11) Uani 1 1 d . . . . .
H6 H 0.3921 1.0592 0.7836 0.101 Uiso 1 1 calc R U . . .
C34 C 0.8810(4) 0.6487(3) -0.22932(18) 0.0751(10) Uani 1 1 d . . . . .
H34 H 0.8208 0.6776 -0.2633 0.090 Uiso 1 1 calc R U . . .
C28 C 0.7538(3) 0.1358(2) 0.19545(13) 0.0451(6) Uani 1 1 d . . . . .
H28 H 0.8360 0.0763 0.2091 0.054 Uiso 1 1 calc R U . . .
C29 C 0.9873(3) 0.2075(2) -0.04588(14) 0.0506(7) Uani 1 1 d . . . . .
C1 C 0.8088(3) 0.6869(2) 0.55250(15) 0.0466(6) Uani 1 1 d . . . . .
C22 C 0.6736(3) 0.4751(3) 0.29516(15) 0.0624(8) Uani 1 1 d . . . . .
H22 H 0.6897 0.4888 0.2475 0.075 Uiso 1 1 calc R U . . .
C10 C 1.0855(3) 0.6305(2) 0.40319(16) 0.0504(7) Uani 1 1 d . . . . .
C11 C 1.1389(3) 0.7061(3) 0.34529(17) 0.0655(8) Uani 1 1 d . . . . .
H11A H 1.2098 0.6533 0.3117 0.079 Uiso 1 1 calc R U . . .
H11B H 1.1902 0.7491 0.3641 0.079 Uiso 1 1 calc R U . . .
O1 O 0.8512(2) 0.39358(17) 0.54427(12) 0.0613(5) Uani 1 1 d . . . . .
O5 O 0.7614(2) 0.04149(18) -0.01281(11) 0.0625(5) Uani 1 1 d . . . . .
C38 C 0.8075(3) 0.0144(3) -0.07412(18) 0.0652(9) Uani 1 1 d . . . . .
C39A C 0.6769(5) 0.0039(6) -0.1066(3) 0.0486(15) Uani 0.509(6) 1 d D . P A 1
H39A H 0.6868 0.0345 -0.1541 0.058 Uiso 0.509(6) 1 calc R U P A 1
H39B H 0.6922 -0.0806 -0.1078 0.058 Uiso 0.509(6) 1 calc R U P A 1
C40A C 0.5186(5) 0.0636(4) -0.0744(3) 0.0610(18) Uani 0.509(6) 1 d D . P A 1
H40A H 0.5137 0.0256 -0.0284 0.073 Uiso 0.509(6) 1 calc R U P A 1
H40B H 0.4636 0.0321 -0.0990 0.073 Uiso 0.509(6) 1 calc R U P A 1
C41A C 0.4175(7) 0.1938(4) -0.0631(4) 0.062(3) Uani 0.509(6) 1 d DG . P A 1
C42A C 0.3036(7) 0.2513(6) -0.0125(3) 0.064(2) Uani 0.509(6) 1 d G . P A 1
H42A H 0.2349 0.2154 0.0077 0.077 Uiso 0.509(6) 1 calc R U P A 1
C43A C 0.2922(7) 0.3624(6) 0.0079(4) 0.069(4) Uani 0.509(6) 1 d G . P A 1
H43A H 0.2160 0.4008 0.0417 0.083 Uiso 0.509(6) 1 calc R U P A 1
C44A C 0.3948(7) 0.4160(5) -0.0224(4) 0.056(2) Uani 0.509(6) 1 d G . P A 1
H44A H 0.3873 0.4903 -0.0087 0.067 Uiso 0.509(6) 1 calc R U P A 1
C45A C 0.5088(6) 0.3586(5) -0.0730(3) 0.0515(17) Uani 0.509(6) 1 d G . P A 1
H45A H 0.5775 0.3944 -0.0932 0.062 Uiso 0.509(6) 1 calc R U P A 1
C46A C 0.5202(5) 0.2475(5) -0.0933(3) 0.0408(18) Uani 0.509(6) 1 d G . P A 1
H46A H 0.5964 0.2090 -0.1272 0.049 Uiso 0.509(6) 1 calc R U P A 1
C39B C 0.7150(7) 0.0538(5) -0.1353(3) 0.0494(16) Uani 0.491(6) 1 d D . P A 2
H39C H 0.7796 0.0216 -0.1771 0.059 Uiso 0.491(6) 1 calc R U P A 2
H39D H 0.6397 0.0164 -0.1265 0.059 Uiso 0.491(6) 1 calc R U P A 2
C40B C 0.6405(6) 0.1861(5) -0.1492(3) 0.064(2) Uani 0.491(6) 1 d D . P A 2
H40C H 0.7209 0.2174 -0.1626 0.077 Uiso 0.491(6) 1 calc R U P A 2
H40D H 0.5986 0.1911 -0.1909 0.077 Uiso 0.491(6) 1 calc R U P A 2
C41B C 0.5278(7) 0.2776(6) -0.1057(4) 0.076(3) Uani 0.491(6) 1 d DG . P A 2
C42B C 0.4708(8) 0.2007(4) -0.0613(4) 0.055(2) Uani 0.491(6) 1 d G . P A 2
H42B H 0.5032 0.1198 -0.0696 0.066 Uiso 0.491(6) 1 calc R U P A 2
C43B C 0.3654(8) 0.2448(6) -0.0046(4) 0.066(2) Uani 0.491(6) 1 d G . P A 2
H43B H 0.3273 0.1934 0.0251 0.079 Uiso 0.491(6) 1 calc R U P A 2
C44B C 0.3170(8) 0.3658(7) 0.0077(4) 0.059(3) Uani 0.491(6) 1 d G . P A 2
H44B H 0.2464 0.3953 0.0457 0.071 Uiso 0.491(6) 1 calc R U P A 2
C45B C 0.3739(10) 0.4427(4) -0.0367(5) 0.086(5) Uani 0.491(6) 1 d G . P A 2
H45B H 0.3415 0.5236 -0.0284 0.103 Uiso 0.491(6) 1 calc R U P A 2
C46B C 0.4793(9) 0.3986(6) -0.0934(4) 0.094(4) Uani 0.491(6) 1 d G . P A 2
H46B H 0.5175 0.4500 -0.1231 0.113 Uiso 0.491(6) 1 calc R U P A 2

loop_
_atom_site_aniso_label
_atom_site_aniso_U_11
_atom_site_aniso_U_22
_atom_site_aniso_U_33
_atom_site_aniso_U_23
_atom_site_aniso_U_13
_atom_site_aniso_U_12
Cu1 0.04013(17) 0.02489(15) 0.03666(16) -0.00827(11) 0.00032(12) -0.00554(12)
Cu2 0.02910(16) 0.03502(17) 0.0746(2) -0.01599(15) -0.00832(14) -0.01122(13)
S1 0.0357(3) 0.0740(5) 0.0630(4) -0.0421(4) -0.0094(3) 0.0038(3)
O3 0.0498(11) 0.0485(11) 0.0737(13) -0.0112(9) -0.0052(10) -0.0230(9)
O2 0.0321(9) 0.0430(10) 0.0789(13) -0.0217(9) -0.0090(9) -0.0067(8)
O6 0.0647(12) 0.0284(9) 0.0508(10) -0.0037(8) 0.0069(9) -0.0119(8)
O8 0.0745(14) 0.0277(9) 0.0727(13) -0.0044(9) 0.0244(11) -0.0077(9)
O4 0.0367(10) 0.0406(10) 0.0981(15) -0.0278(10) -0.0161(10) -0.0027(8)
C18 0.061(2) 0.065(2) 0.103(3) -0.0085(19) -0.0137(19) -0.0236(17)
O7 0.0538(12) 0.0624(12) 0.0530(11) -0.0240(10) -0.0172(9) 0.0071(10)
C3 0.0544(17) 0.0396(15) 0.094(2) -0.0145(15) -0.0171(16) -0.0104(13)
N2 0.0435(12) 0.0341(11) 0.0384(11) -0.0055(9) -0.0017(9) -0.0027(9)
C13 0.0606(18) 0.0546(18) 0.0624(18) 0.0019(14) -0.0166(15) -0.0190(15)
N1 0.0286(10) 0.0383(11) 0.0644(14) -0.0183(10) -0.0005(10) -0.0114(9)
C14 0.062(2) 0.070(2) 0.099(3) 0.006(2) -0.0132(19) -0.0212(18)
C8 0.104(3) 0.0371(17) 0.124(3) -0.009(2) -0.001(3) -0.0100(18)
C31 0.0690(19) 0.0362(14) 0.0572(17) 0.0014(12) 0.0070(15) -0.0096(13)
C25 0.0372(13) 0.0448(14) 0.0408(13) -0.0151(11) -0.0012(10) -0.0047(11)
C32 0.0440(14) 0.0341(12) 0.0404(13) -0.0035(10) 0.0023(11) -0.0140(11)
C26 0.0488(15) 0.0504(16) 0.0454(15) -0.0133(12) -0.0111(12) 0.0072(13)
C5 0.091(3) 0.0546(19) 0.075(2) -0.0060(17) -0.021(2) -0.0226(18)
C2 0.0376(14) 0.0397(14) 0.085(2) -0.0184(14) -0.0105(14) -0.0060(11)
C24 0.0444(14) 0.0546(16) 0.0380(13) -0.0120(12) -0.0072(11) -0.0030(12)
C4 0.0569(17) 0.0374(14) 0.078(2) -0.0131(14) -0.0173(15) -0.0125(13)
C12 0.094(3) 0.067(2) 0.063(2) -0.0088(17) 0.0006(18) -0.037(2)
C33 0.0539(16) 0.0515(16) 0.0583(17) -0.0057(13) -0.0146(14) -0.0197(13)
C35 0.104(3) 0.0395(17) 0.078(2) 0.0067(16) 0.006(2) -0.0144(18)
C37 0.0615(17) 0.0675(19) 0.0433(14) -0.0024(13) -0.0094(13) -0.0330(15)
C21 0.0403(15) 0.073(2) 0.0669(19) -0.0125(16) 0.0078(14) -0.0276(14)
C19 0.0415(14) 0.0570(16) 0.0490(15) -0.0185(12) -0.0015(12) -0.0214(12)
C17 0.077(3) 0.054(2) 0.130(3) -0.012(2) -0.035(2) -0.0099(19)
C36 0.102(3) 0.061(2) 0.065(2) -0.0230(16) 0.0168(19) -0.057(2)
C20 0.0357(13) 0.0576(16) 0.0528(15) -0.0205(13) 0.0001(11) -0.0219(12)
C9 0.086(2) 0.0439(17) 0.091(2) -0.0100(17) 0.006(2) -0.0176(17)
C27 0.0563(17) 0.0490(15) 0.0371(13) -0.0131(12) -0.0077(12) 0.0016(13)
C7 0.089(3) 0.064(2) 0.102(3) -0.039(2) 0.001(2) -0.018(2)
C15 0.064(2) 0.083(3) 0.108(3) 0.016(2) 0.004(2) 0.003(2)
C23 0.0290(12) 0.0455(14) 0.0515(15) -0.0252(12) -0.0006(11) -0.0032(10)
C30 0.074(2) 0.0292(14) 0.074(2) 0.0000(13) 0.0205(16) -0.0084(13)
C16 0.094(3) 0.057(2) 0.094(3) 0.000(2) -0.021(2) 0.012(2)
C6 0.102(3) 0.082(3) 0.072(2) -0.027(2) 0.000(2) -0.035(2)
C34 0.075(2) 0.061(2) 0.076(2) 0.0115(18) -0.0268(18) -0.0032(17)
C28 0.0408(14) 0.0411(14) 0.0424(14) -0.0018(11) -0.0046(11) -0.0009(11)
C29 0.0565(16) 0.0286(13) 0.0587(17) -0.0031(12) 0.0056(14) -0.0110(12)
C1 0.0347(13) 0.0327(13) 0.0727(18) -0.0109(12) -0.0037(12) -0.0114(11)
C22 0.0504(17) 0.086(2) 0.0489(16) -0.0159(15) 0.0055(13) -0.0236(16)
C10 0.0384(14) 0.0333(13) 0.076(2) -0.0170(13) 0.0056(14) -0.0102(11)
C11 0.0553(18) 0.0481(17) 0.086(2) -0.0152(16) 0.0150(16) -0.0179(14)
O1 0.0490(11) 0.0526(12) 0.0912(16) -0.0024(11) -0.0132(11) -0.0270(10)
O5 0.0415(10) 0.0670(13) 0.0764(14) -0.0373(11) -0.0107(10) -0.0044(9)
C38 0.0576(18) 0.0502(17) 0.082(2) -0.0388(16) -0.0337(17) 0.0103(14)
C39A 0.045(3) 0.045(3) 0.058(4) -0.017(3) -0.017(3) -0.010(3)
C40A 0.057(4) 0.047(3) 0.088(4) -0.020(3) -0.016(3) -0.022(3)
C41A 0.098(7) 0.045(4) 0.057(4) -0.007(3) -0.024(4) -0.036(4)
C42A 0.087(6) 0.058(4) 0.068(4) -0.002(3) -0.032(4) -0.042(4)
C43A 0.052(5) 0.085(10) 0.067(8) -0.001(6) -0.017(5) -0.015(5)
C44A 0.048(4) 0.029(3) 0.091(5) -0.024(4) -0.018(5) -0.003(3)
C45A 0.042(3) 0.028(4) 0.083(5) -0.002(3) -0.013(3) -0.009(3)
C46A 0.041(4) 0.023(3) 0.053(4) 0.000(3) -0.019(3) 0.001(3)
C39B 0.034(3) 0.059(4) 0.050(4) -0.025(3) -0.011(3) 0.001(3)
C40B 0.050(3) 0.090(5) 0.041(3) -0.004(3) -0.007(3) -0.009(3)
C41B 0.069(6) 0.041(5) 0.113(8) 0.005(5) -0.015(5) -0.013(4)
C42B 0.076(6) 0.036(4) 0.070(5) -0.012(3) -0.034(5) -0.025(4)
C43B 0.073(6) 0.075(5) 0.069(5) -0.006(4) -0.028(4) -0.041(5)
C44B 0.058(5) 0.038(6) 0.081(9) -0.026(6) -0.032(5) 0.004(4)
C45B 0.057(6) 0.049(5) 0.142(11) -0.021(6) -0.038(6) 0.011(4)
C46B 0.078(6) 0.036(5) 0.168(12) 0.021(5) -0.039(7) -0.015(5)

loop_
_atom_type_symbol
_atom_type_description
_atom_type_scat_dispersion_real
_atom_type_scat_dispersion_imag
_atom_type_scat_source
C C 0.0033 0.0016 'International Tables Vol C Tables 4.2.6.8 and 6.1.1.4'
H H 0.0000 0.0000 'International Tables Vol C Tables 4.2.6.8 and 6.1.1.4'
O O 0.0106 0.0060 'International Tables Vol C Tables 4.2.6.8 and 6.1.1.4'
S S 0.1246 0.1234 'International Tables Vol C Tables 4.2.6.8 and 6.1.1.4'
Cu Cu 0.3201 1.2651 'International Tables Vol C Tables 4.2.6.8 and 6.1.1.4'
N N 0.0061 0.0033 'International Tables Vol C Tables 4.2.6.8 and 6.1.1.4'

loop_
_geom_angle_atom_site_label_1
_geom_angle_atom_site_label_2
_geom_angle_atom_site_label_3
_geom_angle
_geom_angle_site_symmetry_1
_geom_angle_site_symmetry_3
O8 Cu1 O6 168.46(7) . .
O8 Cu1 O5 90.14(10) . .
O6 Cu1 O5 89.14(9) . .
O8 Cu1 O7 87.77(9) . .
O6 Cu1 O7 90.65(9) . .
O5 Cu1 O7 168.52(7) . .
O8 Cu1 N2 101.25(8) . .
O6 Cu1 N2 90.27(7) . .
O5 Cu1 N2 96.51(8) . .
O7 Cu1 N2 94.97(8) . .
O8 Cu1 Cu1 87.66(5) . 2_755
O6 Cu1 Cu1 80.80(5) . 2_755
O5 Cu1 Cu1 85.23(6) . 2_755
O7 Cu1 Cu1 83.41(6) . 2_755
N2 Cu1 Cu1 170.89(6) . 2_755
O1 Cu2 O2 88.92(8) . .
O1 Cu2 O3 168.60(8) . .
O2 Cu2 O3 89.38(8) . .
O1 Cu2 O4 89.28(9) . .
O2 Cu2 O4 168.80(7) . .
O3 Cu2 O4 90.20(8) . .
O1 Cu2 N1 94.52(8) . .
O2 Cu2 N1 96.97(7) . .
O3 Cu2 N1 96.88(8) . .
O4 Cu2 N1 94.20(7) . .
O1 Cu2 Cu2 84.44(6) . 2_766
O2 Cu2 Cu2 85.08(5) . 2_766
O3 Cu2 Cu2 84.18(6) . 2_766
O4 Cu2 Cu2 83.74(5) . 2_766
N1 Cu2 Cu2 177.69(5) . 2_766
C25 S1 C23 101.31(11) . .
C10 O3 Cu2 123.3(2) . .
C1 O2 Cu2 122.06(16) . .
C29 O6 Cu1 126.69(16) . .
C29 O8 Cu1 118.91(17) 2_755 .
C1 O4 Cu2 123.75(17) 2_766 .
C17 C18 C13 121.7(4) . .
C17 C18 H18 119.2 . .
C13 C18 H18 119.2 . .
C38 O7 Cu1 123.47(18) 2_755 .
C4 C3 C2 113.5(2) . .
C4 C3 H3A 108.9 . .
C2 C3 H3A 108.9 . .
C4 C3 H3B 108.9 . .
C2 C3 H3B 108.9 . .
H3A C3 H3B 107.7 . .
C28 N2 C27 117.1(2) . .
C28 N2 Cu1 120.87(16) . .
C27 N2 Cu1 119.14(16) . .
C14 C13 C18 117.8(3) . .
C14 C13 C12 120.9(3) . .
C18 C13 C12 121.2(3) . .
C19 N1 C21 117.0(2) . .
C19 N1 Cu2 121.85(18) . .
C21 N1 Cu2 121.13(17) . .
C13 C14 C15 120.1(4) . .
C13 C14 H14 120.0 . .
C15 C14 H14 120.0 . .
C7 C8 C9 119.7(3) . .
C7 C8 H8 120.1 . .
C9 C8 H8 120.1 . .
C32 C31 C30 110.4(2) . .
C32 C31 H31A 109.6 . .
C30 C31 H31A 109.6 . .
C32 C31 H31B 109.6 . .
C30 C31 H31B 109.6 . .
H31A C31 H31B 108.1 . .
C24 C25 C26 118.2(2) . .
C24 C25 S1 123.01(19) . .
C26 C25 S1 118.77(19) . .
C33 C32 C37 117.3(2) . .
C33 C32 C31 120.7(2) . .
C37 C32 C31 121.9(3) . .
C27 C26 C25 118.9(2) . .
C27 C26 H26 120.6 . .
C25 C26 H26 120.6 . .
C6 C5 C4 122.1(3) . .
C6 C5 H5 119.0 . .
C4 C5 H5 119.0 . .
C1 C2 C3 114.8(2) . .
C1 C2 H2A 108.6 . .
C3 C2 H2A 108.6 . .
C1 C2 H2B 108.6 . .
C3 C2 H2B 108.6 . .
H2A C2 H2B 107.6 . .
C28 C24 C25 118.9(2) . .
C28 C24 H24 120.5 . .
C25 C24 H24 120.5 . .
C9 C4 C5 117.4(3) . .
C9 C4 C3 120.7(3) . .
C5 C4 C3 121.9(3) . .
C13 C12 C11 114.1(3) . .
C13 C12 H12A 108.7 . .
C11 C12 H12A 108.7 . .
C13 C12 H12B 108.7 . .
C11 C12 H12B 108.7 . .
H12A C12 H12B 107.6 . .
C34 C33 C32 121.7(3) . .
C34 C33 H33 119.1 . .
C32 C33 H33 119.1 . .
C34 C35 C36 120.2(3) . .
C34 C35 H35 119.9 . .
C36 C35 H35 119.9 . .
C32 C37 C36 120.6(3) . .
C32 C37 H37 119.7 . .
C36 C37 H37 119.7 . .
N1 C21 C22 123.5(3) . .
N1 C21 H21 118.2 . .
C22 C21 H21 118.2 . .
N1 C19 C20 123.8(3) . .
N1 C19 H19 118.1 . .
C20 C19 H19 118.1 . .
C16 C17 C18 119.4(4) . .
C16 C17 H17 120.3 . .
C18 C17 H17 120.3 . .
C35 C36 C37 119.7(3) . .
C35 C36 H36 120.1 . .
C37 C36 H36 120.1 . .
C23 C20 C19 118.4(2) . .
C23 C20 H20 120.8 . .
C19 C20 H20 120.8 . .
C4 C9 C8 120.9(3) . .
C4 C9 H9 119.5 . .
C8 C9 H9 119.5 . .
N2 C27 C26 123.3(2) . .
N2 C27 H27 118.3 . .
C26 C27 H27 118.3 . .
C6 C7 C8 120.1(3) . .
C6 C7 H7 119.9 . .
C8 C7 H7 119.9 . .
C16 C15 C14 121.1(4) . .
C16 C15 H15 119.4 . .
C14 C15 H15 119.4 . .
C20 C23 C22 118.4(2) . .
C20 C23 S1 120.29(19) . .
C22 C23 S1 121.2(2) . .
C29 C30 C31 115.9(2) . .
C29 C30 H30A 108.3 . .
C31 C30 H30A 108.3 . .
C29 C30 H30B 108.3 . .
C31 C30 H30B 108.3 . .
H30A C30 H30B 107.4 . .
C17 C16 C15 119.9(4) . .
C17 C16 H16 120.0 . .
C15 C16 H16 120.0 . .
C7 C6 C5 119.7(4) . .
C7 C6 H6 120.1 . .
C5 C6 H6 120.1 . .
C35 C34 C33 120.5(3) . .
C35 C34 H34 119.8 . .
C33 C34 H34 119.8 . .
N2 C28 C24 123.5(2) . .
N2 C28 H28 118.3 . .
C24 C28 H28 118.3 . .
O6 C29 O8 125.8(2) . 2_755
O6 C29 C30 115.7(2) . .
O8 C29 C30 118.5(2) 2_755 .
O4 C1 O2 125.3(2) 2_766 .
O4 C1 C2 118.3(2) 2_766 .
O2 C1 C2 116.4(2) . .
C21 C22 C23 118.8(3) . .
C21 C22 H22 120.6 . .
C23 C22 H22 120.6 . .
O3 C10 O1 124.9(3) . 2_766
O3 C10 C11 117.8(3) . .
O1 C10 C11 117.2(3) 2_766 .
C10 C11 C12 115.8(3) . .
C10 C11 H11A 108.3 . .
C12 C11 H11A 108.3 . .
C10 C11 H11B 108.3 . .
C12 C11 H11B 108.3 . .
H11A C11 H11B 107.4 . .
C10 O1 Cu2 123.14(17) 2_766 .
C38 O5 Cu1 122.17(18) . .
O5 C38 O7 125.6(3) . 2_755
O5 C38 C39B 125.9(3) . .
O7 C38 C39B 106.3(3) 2_755 .
O5 C38 C39A 108.4(3) . .
O7 C38 C39A 124.5(3) 2_755 .
C40A C39A C38 120.6(4) . .
C40A C39A H39A 107.2 . .
C38 C39A H39A 107.2 . .
C40A C39A H39B 107.2 . .
C38 C39A H39B 107.2 . .
H39A C39A H39B 106.8 . .
C39A C40A C41A 135.1(5) . .
C39A C40A H40A 103.4 . .
C41A C40A H40A 103.4 . .
C39A C40A H40B 103.4 . .
C41A C40A H40B 103.4 . .
H40A C40A H40B 105.2 . .
C42A C41A C46A 120.0 . .
C42A C41A C40A 135.2(5) . .
C46A C41A C40A 96.7(4) . .
C43A C42A C41A 120.0 . .
C43A C42A H42A 120.0 . .
C41A C42A H42A 120.0 . .
C42A C43A C44A 120.0 . .
C42A C43A H43A 120.0 . .
C44A C43A H43A 120.0 . .
C45A C44A C43A 120.0 . .
C45A C44A H44A 120.0 . .
C43A C44A H44A 120.0 . .
C46A C45A C44A 120.0 . .
C46A C45A H45A 120.0 . .
C44A C45A H45A 120.0 . .
C45A C46A C41A 120.0 . .
C45A C46A H46A 120.0 . .
C41A C46A H46A 120.0 . .
C40B C39B C38 117.7(4) . .
C40B C39B H39C 107.9 . .
C38 C39B H39C 107.9 . .
C40B C39B H39D 107.9 . .
C38 C39B H39D 107.9 . .
H39C C39B H39D 107.2 . .
C41B C40B C39B 131.3(5) . .
C41B C40B H40C 104.4 . .
C39B C40B H40C 104.4 . .
C41B C40B H40D 104.4 . .
C39B C40B H40D 104.4 . .
H40C C40B H40D 105.6 . .
C42B C41B C46B 120.0 . .
C42B C41B C40B 97.4(6) . .
C46B C41B C40B 142.2(6) . .
C41B C42B C43B 120.0 . .
C41B C42B H42B 120.0 . .
C43B C42B H42B 120.0 . .
C44B C43B C42B 120.0 . .
C44B C43B H43B 120.0 . .
C42B C43B H43B 120.0 . .
C43B C44B C45B 120.0 . .
C43B C44B H44B 120.0 . .
C45B C44B H44B 120.0 . .
C46B C45B C44B 120.0 . .
C46B C45B H45B 120.0 . .
C44B C45B H45B 120.0 . .
C45B C46B C41B 120.0 . .
C45B C46B H46B 120.0 . .
C41B C46B H46B 120.0 . .

loop_
_geom_bond_atom_site_label_1
_geom_bond_atom_site_label_2
_geom_bond_distance
_geom_bond_site_symmetry_2
Cu1 O8 1.9521(17) .
Cu1 O6 1.9624(16) .
Cu1 O5 1.9669(19) .
Cu1 O7 1.9768(19) .
Cu1 N2 2.1700(19) .
Cu1 Cu1 2.6236(5) 2_755
Cu2 O1 1.973(2) .
Cu2 O2 1.9746(17) .
Cu2 O3 1.9762(19) .
Cu2 O4 1.9768(17) .
Cu2 N1 2.175(2) .
Cu2 Cu2 2.6204(6) 2_766
S1 C25 1.769(2) .
S1 C23 1.779(2) .
O3 C10 1.257(3) .
O2 C1 1.263(3) .
O6 C29 1.247(3) .
O8 C29 1.258(3) 2_755
O4 C1 1.254(3) 2_766
C18 C17 1.385(5) .
C18 C13 1.386(4) .
C18 H18 0.9300 .
O7 C38 1.264(4) 2_755
C3 C4 1.515(4) .
C3 C2 1.516(4) .
C3 H3A 0.9700 .
C3 H3B 0.9700 .
N2 C28 1.334(3) .
N2 C27 1.334(3) .
C13 C14 1.379(4) .
C13 C12 1.493(4) .
N1 C19 1.324(3) .
N1 C21 1.327(4) .
C14 C15 1.386(5) .
C14 H14 0.9300 .
C8 C7 1.364(5) .
C8 C9 1.402(5) .
C8 H8 0.9300 .
C31 C32 1.500(3) .
C31 C30 1.512(4) .
C31 H31A 0.9700 .
C31 H31B 0.9700 .
C25 C24 1.381(3) .
C25 C26 1.384(3) .
C32 C33 1.379(4) .
C32 C37 1.384(4) .
C26 C27 1.377(3) .
C26 H26 0.9300 .
C5 C6 1.378(5) .
C5 C4 1.379(5) .
C5 H5 0.9300 .
C2 C1 1.515(3) .
C2 H2A 0.9700 .
C2 H2B 0.9700 .
C24 C28 1.375(3) .
C24 H24 0.9300 .
C4 C9 1.366(4) .
C12 C11 1.521(4) .
C12 H12A 0.9700 .
C12 H12B 0.9700 .
C33 C34 1.358(4) .
C33 H33 0.9300 .
C35 C34 1.346(5) .
C35 C36 1.365(5) .
C35 H35 0.9300 .
C37 C36 1.385(4) .
C37 H37 0.9300 .
C21 C22 1.372(4) .
C21 H21 0.9300 .
C19 C20 1.381(3) .
C19 H19 0.9300 .
C17 C16 1.362(6) .
C17 H17 0.9300 .
C36 H36 0.9300 .
C20 C23 1.372(4) .
C20 H20 0.9300 .
C9 H9 0.9300 .
C27 H27 0.9300 .
C7 C6 1.354(5) .
C7 H7 0.9300 .
C15 C16 1.362(6) .
C15 H15 0.9300 .
C23 C22 1.381(4) .
C30 C29 1.511(3) .
C30 H30A 0.9700 .
C30 H30B 0.9700 .
C16 H16 0.9300 .
C6 H6 0.9300 .
C34 H34 0.9300 .
C28 H28 0.9300 .
C29 O8 1.258(3) 2_755
C1 O4 1.254(3) 2_766
C22 H22 0.9300 .
C10 O1 1.257(3) 2_766
C10 C11 1.512(4) .
C11 H11A 0.9700 .
C11 H11B 0.9700 .
O1 C10 1.257(3) 2_766
O5 C38 1.248(4) .
C38 O7 1.264(4) 2_755
C38 C39B 1.570(6) .
C38 C39A 1.576(6) .
C39A C40A 1.515(3) .
C39A H39A 0.9700 .
C39A H39B 0.9700 .
C40A C41A 1.542(4) .
C40A H40A 0.9700 .
C40A H40B 0.9700 .
C41A C42A 1.3900 .
C41A C46A 1.3900 .
C42A C43A 1.3900 .
C42A H42A 0.9300 .
C43A C44A 1.3900 .
C43A H43A 0.9300 .
C44A C45A 1.3900 .
C44A H44A 0.9300 .
C45A C46A 1.3900 .
C45A H45A 0.9300 .
C46A H46A 0.9300 .
C39B C40B 1.512(3) .
C39B H39C 0.9700 .
C39B H39D 0.9700 .
C40B C41B 1.475(5) .
C40B H40C 0.9700 .
C40B H40D 0.9700 .
C41B C42B 1.3900 .
C41B C46B 1.3900 .
C42B C43B 1.3900 .
C42B H42B 0.9300 .
C43B C44B 1.3900 .
C43B H43B 0.9300 .
C44B C45B 1.3900 .
C44B H44B 0.9300 .
C45B C46B 1.3900 .
C45B H45B 0.9300 .
C46B H46B 0.9300 .
